data_2012014
loop_
_publ_author_name
'Jene, Paul G.'
'Pernin, Christopher G.'
'Ibers, James A.'

_publ_section_title
;
 Comparison of conventional and synchrotron X-ray structure
 determinations of the adduct
 1,2,4,5-tetrahydroxybenzene--2,5-dihydroxy-1,4-benzoquinone (1/1) and
 a conventional X-ray structure determination of
 1,2,4,5-tetrahydroxybenzene monohydrate
;
_journal_issue 6
_journal_name_full 'Acta Crystallographica Section C'
_journal_page_first 730
_journal_page_last 734
_journal_paper_doi 10.1107/S0108270101003353
_journal_volume 57
_journal_year 2001
_chemical_formula_moiety 'C6 H6 O4 , C6 H4 O4'
_chemical_formula_sum 'C12 H10 O8'
_chemical_formula_weight 282.20
_chemical_melting_point_gt 673
_chemical_name_systematic
;
1,2,4,5-Tetrahydroxybenzene-2,5-Dihydroxy-1,4-benzoquinone (1/1)
;
_space_group_IT_number 14
_symmetry_cell_setting monoclinic
_symmetry_space_group_name_Hall '-P 2yn'
_symmetry_space_group_name_H-M 'P 1 21/n 1'
_audit_creation_method SHELXL97
_cell_angle_alpha 90
_cell_angle_beta 105.78(2)
_cell_angle_gamma 90
_cell_formula_units_Z 2
_cell_length_a 7.387(3)
_cell_length_b 6.0600(10)
_cell_length_c 12.198(2)
_cell_measurement_reflns_used 25
_cell_measurement_temperature 163(2)
_cell_measurement_theta_max 38.86
_cell_measurement_theta_min 30.84
_cell_volume 525.5(3)
_computing_cell_refinement 'DIRAX (Duisenberg, 1992)'
_computing_data_collection 'CAD-4 Software (Enraf-Nonius, 1993)'
_computing_data_reduction 'local programs'
_computing_molecular_graphics 'SHELXTL/PC (Sheldrick, 1997b)'
_computing_publication_material SHELXTL/PC
_computing_structure_refinement 'SHELXL97 (Sheldrick, 1997a)'
_computing_structure_solution 'SHELXS97 (Sheldrick, 1990)'
_diffrn_ambient_temperature 163(3)
_diffrn_measured_fraction_theta_full .998
_diffrn_measured_fraction_theta_max .999
_diffrn_measurement_device_type 'Enraf-Nonius CAD-4'
_diffrn_measurement_method \w/2\q
_diffrn_radiation_monochromator graphite
_diffrn_radiation_source 'standard-focus sealed tube'
_diffrn_radiation_type 'Cu K\a'
_diffrn_radiation_wavelength 1.54178
_diffrn_reflns_av_R_equivalents .021
_diffrn_reflns_av_sigmaI/netI .016
_diffrn_reflns_limit_h_max 8
_diffrn_reflns_limit_h_min -8
_diffrn_reflns_limit_k_max 6
_diffrn_reflns_limit_k_min -6
_diffrn_reflns_limit_l_max 14
_diffrn_reflns_limit_l_min -14
_diffrn_reflns_number 3379
_diffrn_reflns_theta_full 62.97
_diffrn_reflns_theta_max 62.97
_diffrn_reflns_theta_min 6.34
_diffrn_standards_decay_% <2
_diffrn_standards_interval_count 100
_diffrn_standards_number 6
_exptl_absorpt_coefficient_mu 1.339
_exptl_absorpt_correction_T_max .938
_exptl_absorpt_correction_T_min .877
_exptl_absorpt_correction_type analytical
_exptl_absorpt_process_details 'face-indexed (de Meulenaer & Tompa, 1965)'
_exptl_crystal_colour black
_exptl_crystal_density_diffrn 1.784
_exptl_crystal_density_method 'not measured'
_exptl_crystal_description 'rectangular prism'
_exptl_crystal_F_000 292
_exptl_crystal_size_max .43
_exptl_crystal_size_mid .15
_exptl_crystal_size_min .05
_refine_diff_density_max .19
_refine_diff_density_min -.25
_refine_ls_extinction_method none
_refine_ls_goodness_of_fit_ref 1.14
_refine_ls_hydrogen_treatment constr
_refine_ls_matrix_type full
_refine_ls_number_parameters 94
_refine_ls_number_reflns 842
_refine_ls_number_restraints 0
_refine_ls_restrained_S_all 1.14
_refine_ls_R_factor_all .038
_refine_ls_R_factor_gt .035
_refine_ls_shift/su_max <0.001
_refine_ls_shift/su_mean .000
_refine_ls_structure_factor_coef Fsqd
_refine_ls_weighting_details 'calc w = 1/[\s^2^(Fo^2^)+(0.0694P)^2^+0.1389P] where P=(Fo^2^+2Fc^2^)/3'
_refine_ls_weighting_scheme calc
_refine_ls_wR_factor_ref .114
_reflns_number_gt 753
_reflns_number_total 842
_reflns_threshold_expression I>2\s(I)
_cod_data_source_file da1173.cif
_cod_data_source_block IIa
_cod_depositor_comments
;
The following automatic conversions were performed:

'_chemical_melting_point' tag was changed to
'_chemical_melting_point_gt' since the value was specified 'more
than' ('>') a certain temperature. The value '>673' was changed to
'673' - it should be numeric and without a unit designator.

Automatic conversion script
Id: cif_fix_values 1646 2011-03-28 12:23:43Z adriana 

The following automatic conversions were performed:

'_chemical_melting_point' tag was changed to
'_chemical_melting_point_gt' since the value was specified 'more
than' ('>') a certain temperature. The value '>673' was changed to
'673' - it should be numeric and without a unit designator.

Automatic conversion script
Id: cif_fix_values 1715 2011-07-08 13:25:40Z adriana 
;
_cod_original_cell_volume 525.4(3)
_cod_original_sg_symbol_H-M 'P 21/n'
_cod_database_code 2012014
_cod_database_fobs_code 2012014

loop_
_symmetry_equiv_pos_as_xyz
'x, y, z'
'-x+1/2, y+1/2, -z+1/2'
'-x, -y, -z'
'x-1/2, -y-1/2, z-1/2'

loop_
_atom_site_label
_atom_site_fract_x
_atom_site_fract_y
_atom_site_fract_z
_atom_site_U_iso_or_equiv
_atom_site_adp_type
_atom_site_calc_flag
_atom_site_refinement_flags
_atom_site_occupancy
_atom_site_disorder_assembly
_atom_site_disorder_group
_atom_site_type_symbol
O1 .98007(14) .55646(16) -.22730(7) .0146(4) Uani d . 1 . . O
H1 .9384 .4434 -.2657 .017 Uiso calc R 1 . . H
O2 .82695(13) .15885(16) .08177(7) .0131(4) Uani d . 1 . . O
H3 .7812 .0663 .0305 .016 Uiso calc R 1 . . H
O3 .99530(13) -.06305(16) .27657(7) .0140(4) Uani d . 1 . . O
H5 .9471 .0412 .2329 .017 Uiso calc R 1 . . H
O4 1.16048(13) -.34700(15) .43160(7) .0133(4) Uani d . 1 . . O
C1 .98734(18) .5200(2) -.11557(11) .0106(4) Uani d . 1 . . C
C2 .90043(19) .3446(2) -.07742(11) .0114(4) Uani d . 1 . . C
H2 .8324 .2384 -.1299 .014 Uiso calc R 1 . . H
C3 .91311(18) .3248(2) .03786(11) .0112(4) Uani d . 1 . . C
C4 .90720(19) .1594(2) .41533(11) .0116(4) Uani d . 1 . . C
H4 .8454 .2656 .3606 .014 Uiso calc R 1 . . H
C5 .98966(18) -.0161(2) .38227(11) .0111(4) Uani d . 1 . . C
C6 1.08814(18) -.1877(2) .46676(11) .0114(4) Uani d . 1 . . C

loop_
_atom_site_aniso_label
_atom_site_aniso_U_11
_atom_site_aniso_U_22
_atom_site_aniso_U_33
_atom_site_aniso_U_12
_atom_site_aniso_U_13
_atom_site_aniso_U_23
O1 .0228(6) .0131(6) .0076(6) -.0044(4) .0037(4) -.0018(4)
O2 .0179(6) .0105(6) .0107(5) -.0049(4) .0038(4) -.0010(4)
O3 .0209(6) .0131(6) .0078(6) .0041(4) .0036(4) .0013(4)
O4 .0161(6) .0111(6) .0127(6) .0029(4) .0040(4) -.0010(4)
C1 .0116(7) .0107(7) .0095(7) .0026(5) .0030(5) .0004(5)
C2 .0105(7) .0116(8) .0112(7) .0002(5) .0013(5) -.0026(5)
C3 .0099(7) .0093(8) .0146(7) .0013(5) .0035(6) .0013(5)
C4 .0109(7) .0114(8) .0115(7) .0001(5) .0011(5) .0027(5)
C5 .0113(7) .0116(7) .0100(7) -.0028(5) .0024(5) -.0001(5)
C6 .0088(7) .0104(8) .0148(8) -.0027(5) .0029(6) -.0008(5)

loop_
_atom_type_symbol
_atom_type_description
_atom_type_scat_dispersion_real
_atom_type_scat_dispersion_imag
_atom_type_scat_source
C C .0181 .0091 'International Tables Vol C Tables 4.2.6.8 and 6.1.1.4'
H H .0000 .0000 'International Tables Vol C Tables 4.2.6.8 and 6.1.1.4'
O O .0492 .0322 'International Tables Vol C Tables 4.2.6.8 and 6.1.1.4'

loop_
_geom_angle_atom_site_label_1
_geom_angle_atom_site_label_2
_geom_angle_atom_site_label_3
_geom_angle_site_symmetry_1
_geom_angle_site_symmetry_3
_geom_angle
_geom_angle_publ_flag
C1 O1 H1 . . 109.5 ?
C3 O2 H3 . . 109.5 ?
C5 O3 H5 . . 109.5 ?
O1 C1 C2 . . 124.22(12) yes
O1 C1 C3 . 3_765 116.06(12) yes
C2 C1 C3 . 3_765 119.71(13) yes
C1 C2 C3 . . 119.77(12) yes
C1 C2 H2 . . 120.1 ?
C3 C2 H2 . . 120.1 ?
O2 C3 C2 . . 123.18(12) yes
O2 C3 C1 . 3_765 116.29(12) yes
C2 C3 C1 . 3_765 120.52(12) yes
C5 C4 C6 . 3_756 120.36(12) yes
C5 C4 H4 . . 119.8 ?
C6 C4 H4 3_756 . 119.8 ?
O3 C5 C4 . . 126.65(13) yes
O3 C5 C6 . . 112.26(12) yes
C4 C5 C6 . . 121.10(13) yes
O4 C6 C4 . 3_756 123.02(12) yes
O4 C6 C5 . . 118.44(12) yes
C4 C6 C5 3_756 . 118.54(12) yes

loop_
_geom_bond_atom_site_label_1
_geom_bond_atom_site_label_2
_geom_bond_site_symmetry_2
_geom_bond_distance
_geom_bond_publ_flag
O1 C1 . 1.3671(16) yes
O1 H1 . .8400 n
O2 C3 . 1.3742(17) yes
O2 H3 . .8400 n
O3 C5 . 1.3320(16) yes
O3 H5 . .8400 n
O4 C6 . 1.2355(17) yes
C1 C2 . 1.386(2) yes
C1 C3 3_765 1.394(2) yes
C2 C3 . 1.3887(19) yes
C2 H2 . .9500 n
C3 C1 3_765 1.394(2) yes
C4 C5 . 1.341(2) yes
C4 C6 3_756 1.4395(19) yes
C4 H4 . .9500 n
C5 C6 . 1.505(2) yes
C6 C4 3_756 1.4395(19) yes

loop_
_geom_hbond_atom_site_label_D
_geom_hbond_atom_site_label_H
_geom_hbond_atom_site_label_A
_geom_hbond_site_symmetry_A
_geom_hbond_distance_DH
_geom_hbond_distance_HA
_geom_hbond_distance_DA
_geom_hbond_angle_DHA
O1 H1 O4 3_755 .84 2.04 2.7370(10) 139.9
O2 H3 O4 4 .84 1.85 2.686(2) 171.6
O3 H5 O2 . .84 1.95 2.7190(10) 151.5
